data_4336593
loop_
_publ_author_name
'Dawei Feng'
'Hai-Long Jiang'
'Ying-Pin Chen'
'Zhi-Yuan Gu'
'Zhangwen Wei'
'Hong-Cai Zhou'

_publ_section_title
;
 Metal-Organic Frameworks Based on Previously Unknown Zr8/Hf8 Cubic
 Clusters
;
_journal_name_full 'Inorganic Chemistry'
_journal_page_first 12661
_journal_page_last 12667
_journal_paper_doi 10.1021/ic4018536
_journal_volume 52
_journal_year 2013
_chemical_formula_moiety 'C144 H72 Cl0 Co3 Hf8 N12 O30'
_chemical_formula_sum 'C144 H72 Cl0 Co3 Hf8 N12 O30'
_chemical_formula_weight 4054.85
_chemical_name_systematic
; 
 ? 
;
_space_group_IT_number 221
_symmetry_cell_setting cubic
_symmetry_space_group_name_Hall '-P 4 2 3'
_symmetry_space_group_name_H-M 'P m -3 m'
_atom_sites_solution_hydrogens geom
_atom_sites_solution_primary direct
_atom_sites_solution_secondary difmap
_audit_creation_method SHELXL-97
_cell_angle_alpha 90.00
_cell_angle_beta 90.00
_cell_angle_gamma 90.00
_cell_formula_units_Z 1
_cell_length_a 19.152(3)
_cell_length_b 19.152(3)
_cell_length_c 19.152(3)
_cell_measurement_reflns_used 5282
_cell_measurement_temperature 110(2)
_cell_measurement_theta_max 20.31
_cell_measurement_theta_min 2.38
_cell_volume 7024.9(19)
_computing_cell_refinement 'SAINT+ ver. (Bruker, 2001)'
_computing_data_collection 'APEX2  (Bruker, 2008)'
_computing_data_reduction 'SAINT+ ver. (Bruker, 2001)'
_computing_molecular_graphics 'SHELXTL (Sheldrick, 2008)'
_computing_publication_material 'SHELXTL (Sheldrick, 2008)'
_computing_structure_refinement 'SHELXL-97 (Sheldrick, 2008)'
_computing_structure_solution 'SHELXS-97 (Sheldrick, 2008)'
_diffrn_ambient_temperature 110(2)
_diffrn_measured_fraction_theta_full 0.989
_diffrn_measured_fraction_theta_max 0.989
_diffrn_measurement_device_type 'Bruker SMART APEX II CCD area detector'
_diffrn_measurement_method 'phi and omega scans'
_diffrn_radiation_monochromator graphite
_diffrn_radiation_source 'fine-focus sealed tube'
_diffrn_radiation_type MoK\a
_diffrn_radiation_wavelength 0.71073
_diffrn_reflns_av_R_equivalents 0.0938
_diffrn_reflns_av_sigmaI/netI 0.0251
_diffrn_reflns_limit_h_max 22
_diffrn_reflns_limit_h_min -22
_diffrn_reflns_limit_k_max 22
_diffrn_reflns_limit_k_min -22
_diffrn_reflns_limit_l_max 22
_diffrn_reflns_limit_l_min -22
_diffrn_reflns_number 65582
_diffrn_reflns_theta_full 24.51
_diffrn_reflns_theta_max 24.51
_diffrn_reflns_theta_min 2.38
_exptl_absorpt_coefficient_mu 3.151
_exptl_absorpt_correction_T_max 0.3655
_exptl_absorpt_correction_T_min 0.2536
_exptl_absorpt_correction_type multi-scan
_exptl_absorpt_process_details 'SADABS (Sheldrick, 2008)'
_exptl_crystal_colour purple
_exptl_crystal_density_diffrn 0.959
_exptl_crystal_description cubic
_exptl_crystal_F_000 1917
_exptl_crystal_size_max 0.60
_exptl_crystal_size_mid 0.50
_exptl_crystal_size_min 0.40
_platon_squeeze_details
;
;
_refine_diff_density_max 2.179
_refine_diff_density_min -1.830
_refine_diff_density_rms 0.172
_refine_ls_extinction_method none
_refine_ls_goodness_of_fit_ref 1.288
_refine_ls_hydrogen_treatment constr
_refine_ls_matrix_type full
_refine_ls_number_parameters 25
_refine_ls_number_reflns 1217
_refine_ls_number_restraints 16
_refine_ls_restrained_S_all 1.295
_refine_ls_R_factor_all 0.2412
_refine_ls_R_factor_gt 0.1996
_refine_ls_shift/su_max 0.000
_refine_ls_shift/su_mean 0.000
_refine_ls_structure_factor_coef Fsqd
_refine_ls_weighting_details 'calc w=1/[\s^2^(Fo^2^)+(0.0500P)^2^+100.0000P] where P=(Fo^2^+2Fc^2^)/3'
_refine_ls_weighting_scheme calc
_refine_ls_wR_factor_gt 0.3387
_refine_ls_wR_factor_ref 0.3579
_reflns_number_gt 876
_reflns_number_total 1217
_reflns_threshold_expression >2sigma(I)
_cod_data_source_file ic4018536_si_001.cif
_cod_data_source_block bbb
_cod_original_cell_volume 7024.7(17)
_cod_database_code 4336593

loop_
_symmetry_equiv_pos_as_xyz
'x, y, z'
'-x, -y, z'
'-x, y, -z'
'x, -y, -z'
'z, x, y'
'z, -x, -y'
'-z, -x, y'
'-z, x, -y'
'y, z, x'
'-y, z, -x'
'y, -z, -x'
'-y, -z, x'
'y, x, -z'
'-y, -x, -z'
'y, -x, z'
'-y, x, z'
'x, z, -y'
'-x, z, y'
'-x, -z, -y'
'x, -z, y'
'z, y, -x'
'z, -y, x'
'-z, y, x'
'-z, -y, -x'
'-x, -y, -z'
'x, y, -z'
'x, -y, z'
'-x, y, z'
'-z, -x, -y'
'-z, x, y'
'z, x, -y'
'z, -x, y'
'-y, -z, -x'
'y, -z, x'
'-y, z, x'
'y, z, -x'
'-y, -x, z'
'y, x, z'
'-y, x, -z'
'y, -x, -z'
'-x, -z, y'
'x, -z, -y'
'x, z, y'
'-x, z, -y'
'-z, -y, x'
'-z, y, -x'
'z, -y, -x'
'z, y, x'

loop_
_atom_site_label
_atom_site_type_symbol
_atom_site_fract_x
_atom_site_fract_y
_atom_site_fract_z
_atom_site_U_iso_or_equiv
_atom_site_adp_type
_atom_site_occupancy
_atom_site_symmetry_multiplicity
_atom_site_calc_flag
_atom_site_refinement_flags
Hf1 Hf 0.43255(7) 0.43255(7) 0.43255(7) 0.206(2) Uani 1 6 d SD
Co2 Co 0.0000 0.5000 0.0000 0.268(13) Uani 1 16 d S
N1 N 0.0000 0.5000 0.1126(10) 0.276(9) Uani 1 4 d SD
C7 C 0.05859(16) 0.5000 0.1546(10) 0.276(9) Uani 1 2 d SD
C6 C 0.1331(4) 0.5000 0.1331(4) 0.276(9) Uani 1 4 d SD
C8 C 0.0357(2) 0.5000 0.2245(10) 0.276(9) Uani 1 2 d SD
H8A H 0.0649 0.5000 0.2647 0.331 Uiso 1 2 calc SR
C5 C 0.1888(4) 0.5000 0.1888(4) 0.276(9) Uani 1 4 d SD
C4 C 0.2146(4) 0.43721(10) 0.2146(4) 0.276(9) Uani 1 2 d SD
H4A H 0.1970 0.3942 0.1970 0.331 Uiso 1 2 calc SR
C2 C 0.2916(4) 0.5000 0.2916(4) 0.276(9) Uani 1 4 d SD
C1 C 0.3473(4) 0.5000 0.3473(4) 0.276(9) Uani 1 4 d SD
C3 C 0.2659(4) 0.43721(10) 0.2659(4) 0.276(9) Uani 1 2 d SD
H3A H 0.2834 0.3942 0.2834 0.331 Uiso 1 2 calc SR
O1 O 0.3750(5) 0.4562(6) 0.3750(5) 0.276(9) Uani 1 2 d SD
O1S O 0.5000 0.5000 0.3435(3) 0.276(9) Uani 1 8 d SD

loop_
_atom_site_aniso_label
_atom_site_aniso_U_11
_atom_site_aniso_U_22
_atom_site_aniso_U_33
_atom_site_aniso_U_23
_atom_site_aniso_U_13
_atom_site_aniso_U_12
Hf1 0.206(2) 0.206(2) 0.206(2) -0.0713(11) -0.0713(11) -0.0713(11)
Co2 0.083(5) 0.64(4) 0.083(5) 0.000 0.000 0.000
N1 0.194(18) 0.54(3) 0.097(12) 0.000 0.000 0.000
C7 0.194(18) 0.54(3) 0.097(12) 0.000 0.000 0.000
C6 0.194(18) 0.54(3) 0.097(12) 0.000 0.000 0.000
C8 0.194(18) 0.54(3) 0.097(12) 0.000 0.000 0.000
C5 0.194(18) 0.54(3) 0.097(12) 0.000 0.000 0.000
C4 0.194(18) 0.54(3) 0.097(12) 0.000 0.000 0.000
C2 0.194(18) 0.54(3) 0.097(12) 0.000 0.000 0.000
C1 0.194(18) 0.54(3) 0.097(12) 0.000 0.000 0.000
C3 0.194(18) 0.54(3) 0.097(12) 0.000 0.000 0.000
O1 0.194(18) 0.54(3) 0.097(12) 0.000 0.000 0.000
O1S 0.194(18) 0.54(3) 0.097(12) 0.000 0.000 0.000

loop_
_atom_type_symbol
_atom_type_description
_atom_type_scat_dispersion_real
_atom_type_scat_dispersion_imag
_atom_type_scat_source
C C 0.0033 0.0016 'International Tables Vol C Tables 4.2.6.8 and 6.1.1.4'
H H 0.0000 0.0000 'International Tables Vol C Tables 4.2.6.8 and 6.1.1.4'
N N 0.0061 0.0033 'International Tables Vol C Tables 4.2.6.8 and 6.1.1.4'
O O 0.0106 0.0060 'International Tables Vol C Tables 4.2.6.8 and 6.1.1.4'
Hf Hf -0.5830 6.1852 'International Tables Vol C Tables 4.2.6.8 and 6.1.1.4'
Co Co 0.3494 0.9721 'International Tables Vol C Tables 4.2.6.8 and 6.1.1.4'
Cl Cl 0.1484 0.1585 'International Tables Vol C Tables 4.2.6.8 and 6.1.1.4'

loop_
_geom_angle_atom_site_label_1
_geom_angle_atom_site_label_2
_geom_angle_atom_site_label_3
_geom_angle
_geom_angle_site_symmetry_1
_geom_angle_site_symmetry_3
O1 Hf1 O1 85.3(7) 5 9
O1 Hf1 O1 85.3(7) 5 .
O1 Hf1 O1 85.3(7) 9 .
O1 Hf1 O1S 75.1(2) 5 5
O1 Hf1 O1S 153.2(5) 9 5
O1 Hf1 O1S 75.1(2) . 5
O1 Hf1 O1S 153.2(5) 5 .
O1 Hf1 O1S 75.1(2) 9 .
O1 Hf1 O1S 75.1(2) . .
O1S Hf1 O1S 115.99(7) 5 .
O1 Hf1 O1S 75.1(2) 5 9
O1 Hf1 O1S 75.1(2) 9 9
O1 Hf1 O1S 153.2(5) . 9
O1S Hf1 O1S 115.99(7) 5 9
O1S Hf1 O1S 115.99(7) . 9
O1 Hf1 C1 94.9(3) 5 .
O1 Hf1 C1 94.9(3) 9 .
O1 Hf1 C1 13.0(5) . .
O1S Hf1 C1 69.25(7) 5 .
O1S Hf1 C1 69.25(8) . .
O1S Hf1 C1 166.19(19) 9 .
O1 Hf1 C1 13.0(5) 5 5
O1 Hf1 C1 94.9(3) 9 5
O1 Hf1 C1 94.9(3) . 5
O1S Hf1 C1 69.25(8) 5 5
O1S Hf1 C1 166.19(19) . 5
O1S Hf1 C1 69.25(8) 9 5
C1 Hf1 C1 102.80(16) . 5
O1 Hf1 C1 94.9(3) 5 9
O1 Hf1 C1 13.0(5) 9 9
O1 Hf1 C1 94.9(3) . 9
O1S Hf1 C1 166.19(19) 5 9
O1S Hf1 C1 69.25(8) . 9
O1S Hf1 C1 69.25(8) 9 9
C1 Hf1 C1 102.80(16) . 9
C1 Hf1 C1 102.80(16) 5 9
O1 Hf1 Hf1 132.76(12) 5 28_655
O1 Hf1 Hf1 73.8(5) 9 28_655
O1 Hf1 Hf1 132.76(12) . 28_655
O1S Hf1 Hf1 133.02(11) 5 28_655
O1S Hf1 Hf1 58.87(6) . 28_655
O1S Hf1 Hf1 58.87(6) 9 28_655
C1 Hf1 Hf1 128.11(6) . 28_655
C1 Hf1 Hf1 128.11(6) 5 28_655
C1 Hf1 Hf1 60.79(13) 9 28_655
O1 Hf1 Hf1 73.8(5) 5 26_556
O1 Hf1 Hf1 132.76(12) 9 26_556
O1 Hf1 Hf1 132.76(12) . 26_556
O1S Hf1 Hf1 58.87(6) 5 26_556
O1S Hf1 Hf1 133.02(11) . 26_556
O1S Hf1 Hf1 58.87(6) 9 26_556
C1 Hf1 Hf1 128.11(6) . 26_556
C1 Hf1 Hf1 60.79(13) 5 26_556
C1 Hf1 Hf1 128.11(6) 9 26_556
Hf1 Hf1 Hf1 89.997(1) 28_655 26_556
O1 Hf1 Hf1 132.76(12) 5 27_565
O1 Hf1 Hf1 132.76(12) 9 27_565
O1 Hf1 Hf1 73.8(5) . 27_565
O1S Hf1 Hf1 58.87(6) 5 27_565
O1S Hf1 Hf1 58.87(6) . 27_565
O1S Hf1 Hf1 133.02(11) 9 27_565
C1 Hf1 Hf1 60.78(13) . 27_565
C1 Hf1 Hf1 128.11(6) 5 27_565
C1 Hf1 Hf1 128.11(6) 9 27_565
Hf1 Hf1 Hf1 90.0 28_655 27_565
Hf1 Hf1 Hf1 90.0 26_556 27_565
N1 Co2 N1 180.0 45_565 21
N1 Co2 N1 90.000(1) 45_565 25_565
N1 Co2 N1 90.000(1) 21 25_565
N1 Co2 N1 90.000(1) 45_565 .
N1 Co2 N1 90.000(1) 21 .
N1 Co2 N1 180.000(1) 25_565 .
C7 N1 C7 108.8(4) . 2_565
C7 N1 Co2 125.6(9) . .
C7 N1 Co2 125.6(9) 2_565 .
N1 C7 C6 128.4(8) . .
N1 C7 C8 107.5(4) . .
C6 C7 C8 124.1(8) . .
C7 C6 C7 122.0(16) . 22_565
C7 C6 C5 119.0(8) . .
C7 C6 C5 119.0(8) 22_565 .
C8 C8 C7 108.1(2) 2_565 .
C4 C5 C4 119.8(2) 27_565 .
C4 C5 C6 120.09(11) 27_565 .
C4 C5 C6 120.09(11) . .
C3 C4 C5 120.09(13) . .
C3 C2 C3 119.8(2) 27_565 .
C3 C2 C1 120.10(11) 27_565 .
C3 C2 C1 120.10(11) . .
O1 C1 O1 96.2(13) . 27_565
O1 C1 C2 131.9(7) . .
O1 C1 C2 131.9(7) 27_565 .
O1 C1 Hf1 77.3(7) . 27_565
O1 C1 Hf1 18.9(7) 27_565 27_565
C2 C1 Hf1 150.78(14) . 27_565
O1 C1 Hf1 18.9(7) . .
O1 C1 Hf1 77.3(7) 27_565 .
C2 C1 Hf1 150.78(13) . .
Hf1 C1 Hf1 58.4(3) 27_565 .
C4 C3 C2 120.10(13) . .
C1 O1 Hf1 148.1(11) . .
C1 O1 O1 41.9(7) . 27_565
Hf1 O1 O1 106.2(5) . 27_565
C1 O1 Hf1 78.1(8) . 27_565
Hf1 O1 Hf1 70.0(5) . 27_565
O1 O1 Hf1 36.2(2) 27_565 27_565
Hf1 O1S Hf1 62.25(12) 2_665 28_655
Hf1 O1S Hf1 62.26(12) 2_665 27_565
Hf1 O1S Hf1 94.0(2) 28_655 27_565
Hf1 O1S Hf1 94.0(2) 2_665 .
Hf1 O1S Hf1 62.26(12) 28_655 .
Hf1 O1S Hf1 62.26(12) 27_565 .

loop_
_geom_bond_atom_site_label_1
_geom_bond_atom_site_label_2
_geom_bond_distance
_geom_bond_site_symmetry_2
Hf1 O1 1.622(12) 5
Hf1 O1 1.622(12) 9
Hf1 O1 1.623(12) .
Hf1 O1S 2.499(4) 5
Hf1 O1S 2.499(4) .
Hf1 O1S 2.499(4) 9
Hf1 C1 2.647(10) .
Hf1 C1 2.647(11) 5
Hf1 C1 2.647(10) 9
Hf1 Hf1 2.584(3) 28_655
Hf1 Hf1 2.584(3) 26_556
Hf1 Hf1 2.584(3) 27_565
Co2 N1 2.157(19) 45_565
Co2 N1 2.157(19) 21
Co2 N1 2.157(19) 25_565
Co2 N1 2.157(19) .
N1 C7 1.3800(7) .
N1 C7 1.3800(7) 2_565
C7 C6 1.486(8) .
C7 C8 1.4101(10) .
C6 C7 1.486(8) 22_565
C6 C5 1.5081(10) .
C8 C8 1.369(9) 2_565
C5 C4 1.3898(10) 27_565
C5 C4 1.3898(10) .
C4 C3 1.3897(10) .
C2 C3 1.3899(10) 27_565
C2 C3 1.3899(10) .
C2 C1 1.5075(10) .
C1 O1 1.126(5) .
C1 O1 1.126(5) 27_565
C1 Hf1 2.647(10) 27_565
O1 O1 1.68(2) 27_565
O1 Hf1 2.639(14) 27_565
O1S Hf1 2.499(4) 2_665
O1S Hf1 2.499(4) 28_655
O1S Hf1 2.499(4) 27_565

loop_
_platon_squeeze_void_nr
_platon_squeeze_void_average_x
_platon_squeeze_void_average_y
_platon_squeeze_void_average_z
_platon_squeeze_void_volume
_platon_squeeze_void_count_electrons
_platon_squeeze_void_content
1 -0.008 -0.003 -0.003 4664 2094 ' '
